data_2205482
loop_
_publ_author_name
'Srinivas Basavoju'
'C. Malla Reddy'
'Gautam R. Desiraju'

_publ_section_title
;
 2-(Methylsulfanyl)nicotinic acid
;
_journal_issue 4
_journal_name_full 'Acta Crystallographica Section E'
_journal_page_first o822
_journal_page_last o823
_journal_paper_doi 10.1107/S1600536805005568
_journal_volume 61
_journal_year 2005
_chemical_formula_iupac 'C7 H7 N O2 S'
_chemical_formula_moiety 'C7 H7 N O2 S'
_chemical_formula_sum 'C7 H7 N O2 S'
_chemical_formula_weight 169.20
_chemical_melting_point 489.0(10)
_chemical_name_common '2-(methylsulfanyl)nicotinic acid'
_chemical_name_systematic
;
2-(methylsulfanyl)nicotinic acid
;
_space_group_IT_number 14
_symmetry_cell_setting monoclinic
_symmetry_space_group_name_Hall '-P 2ybc'
_symmetry_space_group_name_H-M 'P 1 21/c 1'
_atom_sites_solution_hydrogens geom
_atom_sites_solution_primary direct
_atom_sites_solution_secondary difmap
_audit_creation_method SHELXL-97
_cell_angle_alpha 90.00
_cell_angle_beta 101.380(4)
_cell_angle_gamma 90.00
_cell_formula_units_Z 4
_cell_length_a 3.9834(10)
_cell_length_b 25.373(7)
_cell_length_c 7.465(2)
_cell_measurement_reflns_used 1108
_cell_measurement_temperature 298(2)
_cell_measurement_theta_max 26.53
_cell_measurement_theta_min 3.21
_cell_volume 739.7(3)
_computing_cell_refinement SMART
_computing_data_collection 'SMART (Bruker, 1997)'
_computing_data_reduction 'SAINT (Bruker, 1997)'
_computing_molecular_graphics 'SHELXTL (Bruker, 2000)'
_computing_publication_material SHELXTL
_computing_structure_refinement 'SHELXL97 (Sheldrick, 1997)'
_computing_structure_solution 'SHELXS97 (Sheldrick, 1990)'
_diffrn_ambient_temperature 298(2)
_diffrn_measured_fraction_theta_full 0.999
_diffrn_measured_fraction_theta_max 0.999
_diffrn_measurement_device_type 'Bruker APEX CCD area-detector'
_diffrn_measurement_method '\f and \w'
_diffrn_radiation_monochromator graphite
_diffrn_radiation_source 'fine-focus sealed tube'
_diffrn_radiation_type MoK\a
_diffrn_radiation_wavelength 0.71073
_diffrn_reflns_av_R_equivalents 0.0404
_diffrn_reflns_av_sigmaI/netI 0.0464
_diffrn_reflns_limit_h_max 4
_diffrn_reflns_limit_h_min -4
_diffrn_reflns_limit_k_max 28
_diffrn_reflns_limit_k_min -31
_diffrn_reflns_limit_l_max 8
_diffrn_reflns_limit_l_min -9
_diffrn_reflns_number 4393
_diffrn_reflns_theta_full 26.13
_diffrn_reflns_theta_max 26.13
_diffrn_reflns_theta_min 1.61
_exptl_absorpt_coefficient_mu 0.379
_exptl_absorpt_correction_T_max 0.960
_exptl_absorpt_correction_T_min 0.943
_exptl_absorpt_correction_type multi-scan
_exptl_absorpt_process_details '(SADABS; Sheldrick, 2003)'
_exptl_crystal_colour colourless
_exptl_crystal_density_diffrn 1.519
_exptl_crystal_density_method 'not measured'
_exptl_crystal_description plate
_exptl_crystal_F_000 352
_exptl_crystal_size_max 0.20
_exptl_crystal_size_mid 0.13
_exptl_crystal_size_min 0.10
_refine_diff_density_max 0.945
_refine_diff_density_min -0.377
_refine_ls_extinction_method none
_refine_ls_goodness_of_fit_ref 1.099
_refine_ls_hydrogen_treatment mixed
_refine_ls_matrix_type full
_refine_ls_number_parameters 105
_refine_ls_number_reflns 1462
_refine_ls_number_restraints 0
_refine_ls_restrained_S_all 1.099
_refine_ls_R_factor_all 0.0868
_refine_ls_R_factor_gt 0.0706
_refine_ls_shift/su_max 0.000
_refine_ls_shift/su_mean 0.000
_refine_ls_structure_factor_coef Fsqd
_refine_ls_weighting_details 'calc w = 1/[\s^2^(Fo^2^)+(0.0967P)^2^+0.4717P] where P = (Fo^2^+2Fc^2^)/3'
_refine_ls_weighting_scheme calc
_refine_ls_wR_factor_gt 0.1678
_refine_ls_wR_factor_ref 0.1767
_reflns_number_gt 1181
_reflns_number_total 1462
_reflns_threshold_expression I>2\s(I)
_cod_data_source_file fl6150.cif
_cod_data_source_block I
_cod_original_sg_symbol_Hall ' -P 2ybc'
_cod_original_sg_symbol_H-M 'P 21/c'
_cod_database_code 2205482
_cod_database_fobs_code 2205482

loop_
_symmetry_equiv_pos_as_xyz
'x, y, z'
'-x, y+1/2, -z+1/2'
'-x, -y, -z'
'x, -y-1/2, z-1/2'

loop_
_atom_site_label
_atom_site_fract_x
_atom_site_fract_y
_atom_site_fract_z
_atom_site_U_iso_or_equiv
_atom_site_adp_type
_atom_site_calc_flag
_atom_site_refinement_flags
_atom_site_occupancy
_atom_site_type_symbol
S1 0.3813(2) 0.34163(4) 0.37952(12) 0.0363(3) Uani d . 1 S
O1 0.1700(7) 0.44260(11) 0.4572(3) 0.0447(8) Uani d . 1 O
O2 -0.2128(8) 0.49028(13) 0.2688(4) 0.0484(8) Uani d . 1 O
N1 0.1442(9) 0.33262(12) 0.0244(4) 0.0374(8) Uani d . 1 N
C2 -0.0170(9) 0.41345(14) 0.1509(4) 0.0283(8) Uani d . 1 C
C3 -0.1943(10) 0.42809(16) -0.0213(5) 0.0356(9) Uani d . 1 C
H3 -0.3120 0.4599 -0.0362 0.043 Uiso calc R 1 H
C1 0.1507(8) 0.36425(15) 0.1674(5) 0.0288(8) Uani d . 1 C
C7 -0.0112(9) 0.44975(15) 0.3054(5) 0.0312(8) Uani d . 1 C
C4 -0.1972(10) 0.39582(17) -0.1699(5) 0.0420(10) Uani d . 1 C
H4 -0.3102 0.4054 -0.2865 0.050 Uiso calc R 1 H
C6 0.5264(11) 0.27830(17) 0.3177(6) 0.0461(10) Uani d . 1 C
H6A 0.3325 0.2559 0.2761 0.069 Uiso calc R 1 H
H6B 0.6711 0.2626 0.4222 0.069 Uiso calc R 1 H
H6C 0.6531 0.2826 0.2218 0.069 Uiso calc R 1 H
C5 -0.0258(11) 0.34893(17) -0.1380(5) 0.0417(10) Uani d . 1 C
H5 -0.0283 0.3267 -0.2374 0.050 Uiso calc R 1 H
H1 -0.186(11) 0.513(2) 0.344(7) 0.051(14) Uiso d . 1 H

loop_
_atom_site_aniso_label
_atom_site_aniso_U_11
_atom_site_aniso_U_22
_atom_site_aniso_U_33
_atom_site_aniso_U_12
_atom_site_aniso_U_13
_atom_site_aniso_U_23
S1 0.0480(6) 0.0401(6) 0.0180(5) 0.0075(4) 0.0000(4) 0.0011(4)
O1 0.0633(18) 0.0444(17) 0.0202(14) 0.0153(13) -0.0073(12) -0.0057(12)
O2 0.071(2) 0.0419(18) 0.0255(15) 0.0182(15) -0.0063(13) -0.0086(14)
N1 0.0540(19) 0.0360(18) 0.0199(16) 0.0003(14) 0.0019(14) -0.0062(13)
C2 0.0371(18) 0.034(2) 0.0132(17) -0.0007(14) 0.0023(13) 0.0014(14)
C3 0.047(2) 0.037(2) 0.0196(18) 0.0013(16) -0.0004(15) 0.0025(16)
C1 0.0337(18) 0.037(2) 0.0161(16) -0.0041(15) 0.0052(13) 0.0009(15)
C7 0.0426(19) 0.034(2) 0.0159(17) -0.0007(15) 0.0039(14) -0.0006(14)
C4 0.054(2) 0.049(3) 0.0198(19) -0.0002(19) -0.0010(16) -0.0010(17)
C6 0.055(2) 0.039(2) 0.042(2) 0.0115(19) 0.0047(19) 0.0025(19)
C5 0.057(2) 0.045(2) 0.021(2) -0.0027(19) 0.0026(17) -0.0090(17)

loop_
_atom_type_symbol
_atom_type_description
_atom_type_scat_dispersion_real
_atom_type_scat_dispersion_imag
_atom_type_scat_source
C C 0.0033 0.0016 'International Tables Vol C Tables 4.2.6.8 and 6.1.1.4'
H H 0.0000 0.0000 'International Tables Vol C Tables 4.2.6.8 and 6.1.1.4'
N N 0.0061 0.0033 'International Tables Vol C Tables 4.2.6.8 and 6.1.1.4'
O O 0.0106 0.0060 'International Tables Vol C Tables 4.2.6.8 and 6.1.1.4'
S S 0.1246 0.1234 'International Tables Vol C Tables 4.2.6.8 and 6.1.1.4'

loop_
_geom_angle_atom_site_label_1
_geom_angle_atom_site_label_2
_geom_angle_atom_site_label_3
_geom_angle
C1 S1 C6 101.38(19)
C7 O2 H1 115(3)
C1 N1 C5 117.9(3)
C3 C2 C1 117.6(3)
C3 C2 C7 118.9(3)
C1 C2 C7 123.5(3)
C4 C3 C2 120.6(4)
C4 C3 H3 119.7
C2 C3 H3 119.7
N1 C1 C2 122.0(3)
N1 C1 S1 116.6(3)
C2 C1 S1 121.4(3)
O1 C7 O2 122.4(3)
O1 C7 C2 123.0(3)
O2 C7 C2 114.6(3)
C5 C4 C3 116.8(4)
C5 C4 H4 121.6
C3 C4 H4 121.6
S1 C6 H6A 109.5
S1 C6 H6B 109.5
H6A C6 H6B 109.5
S1 C6 H6C 109.5
H6A C6 H6C 109.5
H6B C6 H6C 109.5
N1 C5 C4 125.1(4)
N1 C5 H5 117.5
C4 C5 H5 117.5

loop_
_geom_bond_atom_site_label_1
_geom_bond_atom_site_label_2
_geom_bond_distance
S1 C1 1.763(4)
S1 C6 1.798(4)
O1 C7 1.231(4)
O2 C7 1.300(4)
O2 H1 0.79(5)
N1 C1 1.332(5)
N1 C5 1.332(5)
C2 C3 1.389(5)
C2 C1 1.410(5)
C2 C7 1.473(5)
C3 C4 1.378(6)
C3 H3 0.9300
C4 C5 1.369(6)
C4 H4 0.9300
C6 H6A 0.9600
C6 H6B 0.9600
C6 H6C 0.9600
C5 H5 0.9300

loop_
_cod_related_entry_id
_cod_related_entry_database
_cod_related_entry_code
1 ChemSpider 230436
